data_1515285
loop_
_publ_author_name
'Seu, Candace S.'
'Appel, Aaron M.'
'Doud, Michael D.'
'DuBois, Daniel L.'
'Kubiak, Clifford P.'

_publ_section_title
;
 Formate oxidation via \b-deprotonation in [Ni(PR2NR&#x2032;2)2(CH3CN)]2+
 complexes
;
_journal_issue 4
_journal_name_full 'Energy &amp; Environmental Science'
_journal_page_first 6480
_journal_paper_doi 10.1039/c2ee03341k
_journal_volume 5
_journal_year 2012
_chemical_formula_moiety 'C62 H91 N5 Ni O4 P4, 2(B F4)'
_chemical_formula_sum 'C62 H91 B2 F8 N5 Ni O4 P4'
_chemical_formula_weight 1326.61
_chemical_name_systematic
;
?
;
_space_group_crystal_system monoclinic
_space_group_IT_number 15
_space_group_name_Hall '-C 2yc'
_space_group_name_H-M_alt 'C 1 2/c 1'
_symmetry_space_group_name_Hall '-C 2yc'
_symmetry_space_group_name_H-M 'C 1 2/c 1'
_atom_sites_solution_hydrogens geom
_atom_sites_solution_primary direct
_atom_sites_solution_secondary difmap
_audit_creation_date 2011-11-28
_audit_creation_method
;
Olex2 1.1
(compiled Nov 1 2011 20:42:30, GUI svn.r3906)
;
_cell_angle_alpha 90.00
_cell_angle_beta 102.6428(7)
_cell_angle_gamma 90.00
_cell_formula_units_Z 4
_cell_length_a 19.9269(10)
_cell_length_b 15.0019(8)
_cell_length_c 21.7450(11)
_cell_measurement_reflns_used 3786
_cell_measurement_temperature 296.15
_cell_measurement_theta_max 25.37
_cell_measurement_theta_min 2.40
_cell_volume 6342.9(6)
_computing_molecular_graphics
;
O. V. Dolomanov, L. J. Bourhis, R. J. Gildea, J. A. K. Howard and H. Puschmann,
OLEX2: a complete structure solution, refinement and analysis program.
J. Appl. Cryst. (2009). 42, 339-341.
;
_computing_publication_material
;
O. V. Dolomanov, L. J. Bourhis, R. J. Gildea, J. A. K. Howard and H. Puschmann,
OLEX2: a complete structure solution, refinement and analysis program.
J. Appl. Cryst. (2009). 42, 339-341.
;
_computing_structure_refinement
;
XLMP, G.M. Sheldrick, Acta Cryst.
(2008). A64, 112-122
;
_computing_structure_solution
;
olex2.solve (L.J. Bourhis, O.V. Dolomanov, R.J. Gildea, J.A.K. Howard,
H. Puschmann, in preparation, 2011)
;
_diffrn_ambient_temperature 296.15
_diffrn_measured_fraction_theta_full 0.999
_diffrn_measured_fraction_theta_max 0.999
_diffrn_measurement_device_type 'Bruker APEX-II CCD'
_diffrn_measurement_method '\f and \w scans'
_diffrn_radiation_monochromator graphite
_diffrn_radiation_type 'MO K\a'
_diffrn_radiation_wavelength 0.71073
_diffrn_reflns_av_R_equivalents 0.0288
_diffrn_reflns_av_unetI/netI 0.0325
_diffrn_reflns_limit_h_max 24
_diffrn_reflns_limit_h_min -14
_diffrn_reflns_limit_k_max 18
_diffrn_reflns_limit_k_min -17
_diffrn_reflns_limit_l_max 26
_diffrn_reflns_limit_l_min -25
_diffrn_reflns_number 17445
_diffrn_reflns_theta_full 25.36
_diffrn_reflns_theta_max 25.36
_diffrn_reflns_theta_min 1.71
_diffrn_source 'fine-focus sealed tube'
_diffrn_source_current 30.0
_diffrn_source_power 1.5
_diffrn_source_voltage 50.0
_diffrn_standards_number 0
_exptl_absorpt_coefficient_mu 0.481
_exptl_absorpt_correction_T_max 0.9625
_exptl_absorpt_correction_T_min 0.9445
_exptl_absorpt_correction_type multi-scan
_exptl_absorpt_process_details SADABS
_exptl_crystal_colour 'clear dark red'
_exptl_crystal_colour_lustre clear
_exptl_crystal_colour_modifier dark
_exptl_crystal_colour_primary red
_exptl_crystal_density_diffrn 1.389
_exptl_crystal_density_method 'not measured'
_exptl_crystal_description block
_exptl_crystal_F_000 2800
_exptl_crystal_size_max 0.12
_exptl_crystal_size_mid 0.1
_exptl_crystal_size_min 0.08
_refine_diff_density_max 0.452
_refine_diff_density_min -0.424
_refine_diff_density_rms 0.056
_refine_ls_extinction_method none
_refine_ls_goodness_of_fit_ref 1.085
_refine_ls_hydrogen_treatment mixed
_refine_ls_matrix_type full
_refine_ls_number_parameters 548
_refine_ls_number_reflns 5803
_refine_ls_number_restraints 0
_refine_ls_restrained_S_all 1.085
_refine_ls_R_factor_all 0.0533
_refine_ls_R_factor_gt 0.0419
_refine_ls_shift/su_max 0.001
_refine_ls_shift/su_mean 0.000
_refine_ls_structure_factor_coef Fsqd
_refine_ls_weighting_details 'calc w=1/[\s^2^(Fo^2^)+(0.1000P)^2^+0.0000P] where P=(Fo^2^+2Fc^2^)/3'
_refine_ls_weighting_scheme calc
_refine_ls_wR_factor_gt 0.1308
_refine_ls_wR_factor_ref 0.1437
_reflns_number_gt 4749
_reflns_number_total 5803
_reflns_threshold_expression >2sigma(I)
_cod_data_source_file c2ee03341k.txt
_cod_data_source_block cseu624_0m
_cod_database_code 1515285

loop_
_space_group_symop_id
_space_group_symop_operation_xyz
1 'x, y, z'
2 '-x, y, -z+1/2'
3 'x+1/2, y+1/2, z'
4 '-x+1/2, y+1/2, -z+1/2'
5 '-x, -y, -z'
6 'x, -y, z-1/2'
7 '-x+1/2, -y+1/2, -z'
8 'x+1/2, -y+1/2, z-1/2'

loop_
_atom_site_label
_atom_site_type_symbol
_atom_site_fract_x
_atom_site_fract_y
_atom_site_fract_z
_atom_site_U_iso_or_equiv
_atom_site_adp_type
_atom_site_occupancy
_atom_site_symmetry_multiplicity
_atom_site_calc_flag
_atom_site_refinement_flags
_atom_site_disorder_assembly
_atom_site_disorder_group
Ni1 Ni 0.5000 0.05922(2) 0.2500 0.02616(15) Uani 1 2 d S . .
P23 P 0.46635(3) 0.13384(4) 0.15961(3) 0.0387(2) Uani 1 1 d . . .
P5 P 0.38745(3) 0.06173(3) 0.24692(3) 0.02677(17) Uani 1 1 d . . .
F45 F 0.3467(4) 0.3287(5) 0.6773(3) 0.0771(17) Uani 0.50 1 d P A 2
F44 F 0.3210(7) 0.2124(6) 0.6105(4) 0.112(4) Uani 0.50 1 d P A 2
F43A F 0.3072(3) 0.2635(5) 0.7230(3) 0.1095(18) Uani 0.50 1 d P A 1
F45A F 0.3528(5) 0.3291(5) 0.6442(4) 0.099(2) Uani 0.50 1 d P A 1
F43 F 0.3094(3) 0.1994(3) 0.7090(2) 0.0757(14) Uani 0.50 1 d P A 2
F42 F 0.23868(12) 0.29450(16) 0.63623(12) 0.0960(7) Uani 1 1 d . A .
F44A F 0.3196(6) 0.1936(6) 0.6339(5) 0.130(4) Uani 0.50 1 d P A 1
O38 O 0.40972(18) 0.5927(2) 0.31914(17) 0.0412(8) Uani 0.50 1 d P B 2
O20A O 0.1015(7) 0.0459(8) -0.0753(6) 0.041(2) Uani 0.50 1 d P C 1
O20 O 0.0899(7) 0.0693(8) -0.0650(6) 0.038(2) Uani 0.50 1 d P C 2
O38A O 0.3616(2) 0.5690(3) 0.3587(2) 0.0434(10) Uani 0.50 1 d P D 1
N2 N 0.5000 -0.07364(18) 0.2500 0.0319(6) Uani 1 2 d S . .
N31 N 0.40485(11) 0.24229(13) 0.23745(13) 0.0496(6) Uani 1 1 d . . .
N13 N 0.33281(10) 0.07311(13) 0.12237(9) 0.0316(4) Uani 1 1 d . . .
C37A C 0.3632(3) 0.3341(4) 0.3275(3) 0.0295(12) Uani 0.50 1 d P D 1
H37A H 0.3522 0.2823 0.3465 0.035 Uiso 0.50 1 calc PR D 1
C36A C 0.3556(3) 0.4144(3) 0.3548(3) 0.0317(11) Uani 0.50 1 d P D 1
H36A H 0.3398 0.4164 0.3920 0.038 Uiso 0.50 1 calc PR D 1
C39A C 0.3797(4) 0.6518(4) 0.3341(4) 0.066(2) Uani 0.50 1 d P D 1
H39A H 0.3542 0.6589 0.2915 0.098 Uiso 0.50 1 calc PR D 1
H39B H 0.4281 0.6521 0.3349 0.098 Uiso 0.50 1 calc PR D 1
H39C H 0.3691 0.7000 0.3594 0.098 Uiso 0.50 1 calc PR D 1
C40 C 0.35223(12) 0.17660(14) 0.24173(12) 0.0374(6) Uani 1 1 d . . .
H40A H 0.3148 0.1814 0.2049 0.045 Uiso 1 1 calc R . .
H40B H 0.3339 0.1888 0.2787 0.045 Uiso 1 1 calc R . .
C35A C 0.3715(3) 0.4931(5) 0.3274(3) 0.0303(11) Uani 0.50 1 d P D 1
C32A C 0.3869(3) 0.3274(6) 0.2723(4) 0.0244(17) Uani 0.50 1 d P D 1
C33A C 0.4018(3) 0.4066(4) 0.2445(2) 0.0296(11) Uani 0.50 1 d P D 1
H33A H 0.4172 0.4043 0.2071 0.036 Uiso 0.50 1 calc PR D 1
C34A C 0.3944(4) 0.4886(5) 0.2713(4) 0.0296(16) Uani 0.50 1 d P D 1
H34A H 0.4046 0.5407 0.2520 0.036 Uiso 0.50 1 calc PR D 1
C37 C 0.3685(4) 0.3506(5) 0.2965(4) 0.0314(15) Uani 0.50 1 d P B 2
H37 H 0.3448 0.3055 0.3120 0.038 Uiso 0.50 1 calc PR B 2
C39 C 0.3758(5) 0.6130(7) 0.3664(6) 0.090(4) Uani 0.50 1 d P B 2
H39D H 0.3273 0.6052 0.3510 0.135 Uiso 0.50 1 calc PR B 2
H39E H 0.3851 0.6738 0.3793 0.135 Uiso 0.50 1 calc PR B 2
H39F H 0.3916 0.5742 0.4017 0.135 Uiso 0.50 1 calc PR B 2
C33 C 0.4303(3) 0.4047(3) 0.2214(3) 0.0347(12) Uani 0.50 1 d P B 2
H33 H 0.4490 0.3945 0.1864 0.042 Uiso 0.50 1 calc PR B 2
C34 C 0.4318(3) 0.4891(3) 0.2458(3) 0.0373(11) Uani 0.50 1 d P B 2
H34 H 0.4526 0.5348 0.2279 0.045 Uiso 0.50 1 calc PR B 2
C35 C 0.4025(4) 0.5074(4) 0.2969(4) 0.0257(15) Uani 0.50 1 d P B 2
C27A C 0.5583(5) 0.2265(7) -0.0079(5) 0.038(2) Uani 0.50 1 d P E 1
H27A H 0.5159 0.2175 -0.0389 0.046 Uiso 0.50 1 calc PR E 1
H27B H 0.5934 0.2457 -0.0296 0.046 Uiso 0.50 1 calc PR E 1
C4 C 0.5000 -0.2478(3) 0.2500 0.092(2) Uani 1 2 d S . .
H4A H 0.5458 -0.2691 0.2666 0.138 Uiso 0.50 1 calc PR . .
H4B H 0.4843 -0.2691 0.2077 0.138 Uiso 0.50 1 calc PR . .
H4C H 0.4699 -0.2691 0.2757 0.138 Uiso 0.50 1 calc PR . .
C21A C 0.0736(5) -0.0363(7) -0.1000(4) 0.046(2) Uani 0.50 1 d P C 1
H21A H 0.0355 -0.0257 -0.1348 0.069 Uiso 0.50 1 calc PR C 1
H21B H 0.0581 -0.0691 -0.0678 0.069 Uiso 0.50 1 calc PR C 1
H21C H 0.1082 -0.0700 -0.1143 0.069 Uiso 0.50 1 calc PR C 1
C3 C 0.5000 -0.1496(2) 0.2500 0.0440(9) Uani 1 2 d S . .
C29 C 0.5000(3) 0.2375(4) 0.0534(3) 0.0346(12) Uani 0.50 1 d P E 2
H29A H 0.4910 0.2933 0.0727 0.042 Uiso 0.50 1 calc PR E 2
H29B H 0.4570 0.2176 0.0269 0.042 Uiso 0.50 1 calc PR E 2
C36 C 0.3710(3) 0.4374(5) 0.3224(3) 0.0337(12) Uani 0.50 1 d P B 2
H36 H 0.3513 0.4481 0.3567 0.040 Uiso 0.50 1 calc PR B 2
C9 C 0.28191(15) -0.11554(19) 0.37835(12) 0.0476(7) Uani 1 1 d . . .
H9A H 0.2656 -0.1603 0.3464 0.057 Uiso 1 1 calc R . .
H9B H 0.2670 -0.1325 0.4163 0.057 Uiso 1 1 calc R . .
C32 C 0.4012(3) 0.3333(4) 0.2484(3) 0.0210(15) Uani 0.50 1 d P B 2
C12 C 0.33767(11) 0.00988(14) 0.17396(10) 0.0275(5) Uani 1 1 d . . .
H12A H 0.3604 -0.0442 0.1648 0.033 Uiso 1 1 calc R . .
H12B H 0.2920 -0.0057 0.1792 0.033 Uiso 1 1 calc R . .
C11 C 0.38639(14) -0.07987(17) 0.33424(11) 0.0391(6) Uani 1 1 d . . .
H11A H 0.4361 -0.0742 0.3452 0.047 Uiso 1 1 calc R . .
H11B H 0.3745 -0.1234 0.3007 0.047 Uiso 1 1 calc R . .
C10 C 0.36037(15) -0.1119(2) 0.39213(12) 0.0501(7) Uani 1 1 d . . .
H10A H 0.3788 -0.1707 0.4043 0.060 Uiso 1 1 calc R . .
H10B H 0.3768 -0.0716 0.4271 0.060 Uiso 1 1 calc R . .
C8 C 0.25123(13) -0.02598(18) 0.35565(11) 0.0387(6) Uani 1 1 d . . .
H8A H 0.2649 0.0179 0.3888 0.046 Uiso 1 1 calc R . .
H8B H 0.2014 -0.0302 0.3462 0.046 Uiso 1 1 calc R . .
C29A C 0.4977(3) 0.2694(4) 0.0805(3) 0.0278(11) Uani 0.50 1 d P E 1
H29C H 0.4509 0.2682 0.0557 0.033 Uiso 0.50 1 calc PR E 1
H29D H 0.4999 0.3098 0.1157 0.033 Uiso 0.50 1 calc PR E 1
C26A C 0.5802(3) 0.1395(4) 0.0270(3) 0.0311(13) Uani 0.50 1 d P E 1
H26A H 0.5918 0.0976 -0.0031 0.037 Uiso 0.50 1 calc PR E 1
H26B H 0.6221 0.1511 0.0583 0.037 Uiso 0.50 1 calc PR E 1
C28A C 0.5477(3) 0.2989(4) 0.0399(3) 0.0392(13) Uani 0.50 1 d P E 1
H28A H 0.5918 0.3131 0.0672 0.047 Uiso 0.50 1 calc PR E 1
H28B H 0.5302 0.3526 0.0172 0.047 Uiso 0.50 1 calc PR E 1
C7 C 0.27502(12) 0.00414(16) 0.29670(10) 0.0341(5) Uani 1 1 d . . .
H7A H 0.2553 0.0619 0.2832 0.041 Uiso 1 1 calc R . .
H7B H 0.2595 -0.0381 0.2628 0.041 Uiso 1 1 calc R . .
C6 C 0.35407(12) 0.01031(15) 0.31144(10) 0.0300(5) Uani 1 1 d . . .
H6 H 0.3667 0.0509 0.3474 0.036 Uiso 1 1 calc R . .
C25 C 0.53071(14) 0.0941(3) 0.05974(13) 0.0645(10) Uani 1 1 d . . .
H25A H 0.5501 0.0404 0.0814 0.077 Uiso 0.50 1 calc PR E 1
H25B H 0.4875 0.0801 0.0309 0.077 Uiso 0.50 1 calc PR E 1
H25C H 0.4865 0.0875 0.0307 0.077 Uiso 0.50 1 calc PR E 2
H25D H 0.5388 0.0394 0.0840 0.077 Uiso 0.50 1 calc PR E 2
C24 C 0.52265(13) 0.1686(2) 0.10583(14) 0.0568(9) Uani 1 1 d . E .
H24A H 0.5681 0.1850 0.1309 0.068 Uiso 0.50 1 calc PR F 2
H24 H 0.5685 0.1764 0.1330 0.068 Uiso 0.50 1 calc PR F 1
C22 C 0.39609(12) 0.08149(19) 0.10059(12) 0.0409(6) Uani 1 1 d . . .
H22A H 0.3875 0.1170 0.0624 0.049 Uiso 1 1 calc R . .
H22B H 0.4107 0.0228 0.0902 0.049 Uiso 1 1 calc R . .
C28 C 0.5511(5) 0.2562(7) 0.0108(4) 0.0358(19) Uani 0.50 1 d P E 2
H28C H 0.5326 0.3035 -0.0184 0.043 Uiso 0.50 1 calc PR E 2
H28D H 0.5939 0.2776 0.0370 0.043 Uiso 0.50 1 calc PR E 2
C27 C 0.5665(3) 0.1770(5) -0.0264(3) 0.0439(15) Uani 0.50 1 d P E 2
H27C H 0.6027 0.1922 -0.0480 0.053 Uiso 0.50 1 calc PR E 2
H27D H 0.5258 0.1611 -0.0579 0.053 Uiso 0.50 1 calc PR E 2
C26 C 0.5889(3) 0.0985(5) 0.0169(3) 0.0344(14) Uani 0.50 1 d P E 2
H26C H 0.6344 0.1083 0.0431 0.041 Uiso 0.50 1 calc PR E 2
H26D H 0.5893 0.0440 -0.0070 0.041 Uiso 0.50 1 calc PR E 2
C21 C 0.0548(4) -0.0148(6) -0.0800(4) 0.046(2) Uani 0.50 1 d P C 2
H21D H 0.0108 -0.0046 -0.1075 0.069 Uiso 0.50 1 calc PR C 2
H21E H 0.0486 -0.0427 -0.0419 0.069 Uiso 0.50 1 calc PR C 2
H21F H 0.0818 -0.0530 -0.1006 0.069 Uiso 0.50 1 calc PR C 2
C16 C 0.17999(13) 0.13698(19) 0.00047(12) 0.0484(7) Uani 1 1 d . C .
H16 H 0.1573 0.1891 -0.0151 0.058 Uiso 1 1 calc R . .
C15 C 0.23880(12) 0.14122(17) 0.04762(11) 0.0389(6) Uani 1 1 d . . .
H15 H 0.2558 0.1963 0.0634 0.047 Uiso 1 1 calc R . .
C14 C 0.27276(12) 0.06377(15) 0.07161(11) 0.0303(5) Uani 1 1 d . C .
C17 C 0.15454(13) 0.05474(18) -0.02389(11) 0.0426(7) Uani 1 1 d . . .
C19 C 0.24829(13) -0.01707(18) 0.04657(12) 0.0418(6) Uani 1 1 d . . .
H19 H 0.2716 -0.0691 0.0616 0.050 Uiso 1 1 calc R C .
C18 C 0.18860(12) -0.02192(19) -0.00127(11) 0.0397(6) Uani 1 1 d . C .
H18 H 0.1721 -0.0770 -0.0176 0.048 Uiso 1 1 calc R . .
B41 B 0.3055(2) 0.2626(2) 0.65883(17) 0.0584(9) Uani 1 1 d . . .
C1 C 0.42814(14) 0.24017(17) 0.17870(17) 0.0584(9) Uani 1 1 d . D .
H1A H 0.4620 0.2870 0.1800 0.070 Uiso 1 1 calc R . .
H1B H 0.3893 0.2541 0.1446 0.070 Uiso 1 1 calc R . .

loop_
_atom_site_aniso_label
_atom_site_aniso_U_11
_atom_site_aniso_U_22
_atom_site_aniso_U_33
_atom_site_aniso_U_23
_atom_site_aniso_U_13
_atom_site_aniso_U_12
Ni1 0.0211(2) 0.0173(2) 0.0354(2) 0.000 -0.00406(17) 0.000
P23 0.0211(3) 0.0327(4) 0.0553(4) 0.0210(3) -0.0066(3) -0.0063(3)
P5 0.0226(3) 0.0195(3) 0.0333(3) -0.0014(2) -0.0044(2) 0.0001(2)
F45 0.090(4) 0.044(3) 0.092(4) -0.014(3) 0.008(4) -0.027(2)
F44 0.163(7) 0.101(7) 0.095(4) -0.052(4) 0.077(5) -0.044(5)
F43A 0.072(3) 0.158(6) 0.088(4) 0.020(4) -0.004(2) 0.005(4)
F45A 0.102(4) 0.054(3) 0.141(6) 0.016(5) 0.029(6) -0.020(3)
F43 0.122(4) 0.040(2) 0.064(3) 0.0139(19) 0.016(2) 0.018(2)
F42 0.0790(15) 0.0896(16) 0.1110(17) 0.0071(13) 0.0026(13) 0.0247(13)
F44A 0.130(7) 0.031(3) 0.219(13) -0.030(5) 0.020(7) 0.031(3)
O38 0.043(2) 0.0262(19) 0.057(2) -0.0063(16) 0.0167(17) -0.0022(16)
O20A 0.031(4) 0.042(6) 0.042(4) 0.013(4) -0.008(3) 0.000(3)
O20 0.030(5) 0.032(5) 0.042(4) 0.006(3) -0.014(3) -0.002(3)
O38A 0.057(3) 0.026(2) 0.051(2) -0.009(2) 0.017(2) -0.003(2)
N2 0.0343(16) 0.0252(15) 0.0360(15) 0.000 0.0073(12) 0.000
N31 0.0295(12) 0.0184(10) 0.0878(18) 0.0009(10) -0.0155(11) -0.0005(8)
N13 0.0232(10) 0.0338(11) 0.0338(10) 0.0073(8) -0.0023(8) -0.0052(8)
C37A 0.030(3) 0.028(3) 0.031(3) 0.002(2) 0.006(3) 0.010(2)
C36A 0.032(3) 0.034(3) 0.031(3) 0.000(2) 0.011(2) 0.008(2)
C39A 0.090(6) 0.025(4) 0.091(5) -0.013(3) 0.040(4) -0.015(4)
C40 0.0282(13) 0.0218(12) 0.0533(14) -0.0044(10) -0.0103(11) 0.0037(10)
C35A 0.025(3) 0.029(3) 0.037(3) -0.003(3) 0.006(2) 0.003(2)
C32A 0.020(4) 0.027(4) 0.026(5) 0.008(3) 0.006(3) -0.003(2)
C33A 0.035(3) 0.028(4) 0.026(2) 0.000(2) 0.007(2) -0.002(2)
C34A 0.040(4) 0.012(3) 0.035(4) -0.007(3) 0.005(4) -0.002(3)
C37 0.037(4) 0.028(4) 0.032(4) 0.004(3) 0.013(3) 0.000(3)
C39 0.117(8) 0.043(6) 0.138(9) -0.040(6) 0.089(7) -0.027(6)
C33 0.047(4) 0.023(3) 0.036(3) -0.004(2) 0.015(3) -0.007(2)
C34 0.043(3) 0.027(3) 0.044(3) 0.003(2) 0.014(3) -0.007(2)
C35 0.028(3) 0.012(3) 0.036(4) -0.008(3) 0.003(3) 0.002(2)
C27A 0.034(4) 0.057(7) 0.029(5) 0.000(4) 0.016(4) 0.000(5)
C4 0.159(6) 0.021(2) 0.101(4) 0.000 0.038(4) 0.000
C21A 0.037(5) 0.062(6) 0.033(4) 0.010(3) -0.006(3) -0.021(4)
C3 0.056(2) 0.024(2) 0.054(2) 0.000 0.0162(18) 0.000
C29 0.038(3) 0.038(3) 0.029(3) 0.007(2) 0.010(2) 0.004(2)
C36 0.030(3) 0.029(3) 0.043(3) -0.007(3) 0.012(2) 0.005(2)
C9 0.0604(18) 0.0456(16) 0.0410(14) 0.0083(12) 0.0202(13) 0.0080(13)
C32 0.017(3) 0.015(3) 0.028(4) 0.006(3) -0.003(2) 0.001(2)
C12 0.0242(11) 0.0265(12) 0.0292(10) 0.0004(9) -0.0001(9) -0.0049(9)
C11 0.0473(16) 0.0359(13) 0.0338(12) 0.0028(10) 0.0081(11) 0.0131(12)
C10 0.0598(19) 0.0496(17) 0.0413(14) 0.0115(12) 0.0119(13) 0.0224(14)
C8 0.0352(14) 0.0461(15) 0.0332(12) -0.0001(11) 0.0041(10) 0.0026(12)
C29A 0.029(3) 0.030(3) 0.026(3) 0.012(2) 0.009(2) 0.005(2)
C26A 0.029(3) 0.039(4) 0.028(3) -0.008(3) 0.011(2) -0.004(3)
C28A 0.045(3) 0.036(3) 0.041(3) 0.012(3) 0.017(3) 0.003(3)
C7 0.0310(13) 0.0353(13) 0.0322(12) -0.0002(10) -0.0009(10) 0.0001(10)
C6 0.0294(12) 0.0286(12) 0.0285(11) -0.0053(9) -0.0011(9) 0.0022(9)
C25 0.0293(15) 0.118(3) 0.0390(15) 0.0306(17) -0.0074(12) -0.0268(17)
C24 0.0223(13) 0.072(2) 0.0683(19) 0.0471(17) -0.0075(12) -0.0125(13)
C22 0.0227(13) 0.0542(16) 0.0403(13) 0.0192(12) -0.0048(10) -0.0078(11)
C28 0.034(4) 0.047(7) 0.029(6) 0.012(4) 0.013(4) -0.004(4)
C27 0.039(3) 0.067(5) 0.029(3) -0.006(3) 0.014(2) -0.011(3)
C26 0.032(3) 0.046(4) 0.028(3) -0.012(3) 0.013(2) -0.008(3)
C21 0.030(4) 0.046(4) 0.051(5) 0.011(4) -0.015(3) -0.006(3)
C16 0.0344(14) 0.0523(16) 0.0492(15) 0.0277(13) -0.0111(11) -0.0107(12)
C15 0.0314(13) 0.0403(14) 0.0405(13) 0.0128(11) -0.0016(10) -0.0089(11)
C14 0.0201(12) 0.0395(14) 0.0296(11) 0.0042(9) 0.0016(9) -0.0038(9)
C17 0.0273(14) 0.0648(18) 0.0305(12) 0.0194(11) -0.0052(10) -0.0143(12)
C19 0.0282(13) 0.0447(15) 0.0461(14) -0.0034(11) -0.0058(11) 0.0033(11)
C18 0.0285(13) 0.0504(16) 0.0374(13) -0.0053(11) 0.0011(10) -0.0094(12)
B41 0.060(2) 0.049(2) 0.061(2) 0.0011(17) 0.0010(17) -0.0067(18)
C1 0.0261(14) 0.0290(14) 0.106(3) 0.0279(15) -0.0155(15) -0.0085(11)

loop_
_atom_type_symbol
_atom_type_description
_atom_type_scat_dispersion_real
_atom_type_scat_dispersion_imag
_atom_type_scat_source
C C 0.0033 0.0016 'International Tables Vol C Tables 4.2.6.8 and 6.1.1.4'
H H 0.0000 0.0000 'International Tables Vol C Tables 4.2.6.8 and 6.1.1.4'
B B 0.0013 0.0007 'International Tables Vol C Tables 4.2.6.8 and 6.1.1.4'
F F 0.0171 0.0103 'International Tables Vol C Tables 4.2.6.8 and 6.1.1.4'
N N 0.0061 0.0033 'International Tables Vol C Tables 4.2.6.8 and 6.1.1.4'
Ni Ni 0.3393 1.1124 'International Tables Vol C Tables 4.2.6.8 and 6.1.1.4'
O O 0.0106 0.0060 'International Tables Vol C Tables 4.2.6.8 and 6.1.1.4'
P P 0.1023 0.0942 'International Tables Vol C Tables 4.2.6.8 and 6.1.1.4'

loop_
_geom_angle_atom_site_label_1
_geom_angle_atom_site_label_2
_geom_angle_atom_site_label_3
_geom_angle
_geom_angle_site_symmetry_1
_geom_angle_site_symmetry_3
P23 Ni1 P23 119.84(4) 2_655 .
P5 Ni1 P23 81.89(2) . .
P5 Ni1 P23 81.89(2) 2_655 2_655
P5 Ni1 P23 97.14(2) . 2_655
P5 Ni1 P23 97.14(2) 2_655 .
P5 Ni1 P5 178.07(3) 2_655 .
N2 Ni1 P23 120.08(2) . .
N2 Ni1 P23 120.08(2) . 2_655
N2 Ni1 P5 90.965(15) . .
N2 Ni1 P5 90.965(15) . 2_655
C24 P23 Ni1 125.91(8) . .
C22 P23 Ni1 115.63(8) . .
C22 P23 C24 98.70(13) . .
C1 P23 Ni1 107.05(11) . .
C1 P23 C24 103.48(15) . .
C1 P23 C22 103.57(13) . .
C40 P5 Ni1 112.47(8) . .
C12 P5 Ni1 111.47(8) . .
C12 P5 C40 102.35(10) . .
C6 P5 Ni1 119.81(7) . .
C6 P5 C40 103.87(11) . .
C6 P5 C12 105.15(10) . .
C35 O38 C39 116.1(6) . .
C17 O20A C21A 124.5(9) . .
C17 O20 C21 109.7(8) . .
C35A O38A C39A 117.5(5) . .
C3 N2 Ni1 180.0 . .
C40 N31 C32A 106.0(3) . .
C32 N31 C40 126.0(3) . .
C32 N31 C32A 24.5(2) . .
C32 N31 C1 102.2(3) . .
C1 N31 C40 114.5(2) . .
C1 N31 C32A 126.5(3) . .
C22 N13 C12 113.15(18) . .
C22 N13 C14 113.18(18) . .
C14 N13 C12 115.43(17) . .
C36A C37A C32A 122.1(6) . .
C37A C36A C35A 120.3(6) . .
N31 C40 P5 111.36(16) . .
O38A C35A C36A 115.0(5) . .
O38A C35A C34A 126.0(7) . .
C36A C35A C34A 118.9(6) . .
C37A C32A N31 129.5(5) . .
C37A C32A C33A 117.3(7) . .
C33A C32A N31 113.1(6) . .
C34A C33A C32A 121.5(6) . .
C33A C34A C35A 119.8(6) . .
C32 C37 C36 119.7(7) . .
C34 C33 C32 121.2(6) . .
C33 C34 C35 120.9(6) . .
O38 C35 C34 115.9(6) . .
O38 C35 C36 125.9(8) . .
C34 C35 C36 118.2(6) . .
C26A C27A C28A 109.4(7) . .
N2 C3 C4 180.000(1) . .
C24 C29 C28 116.3(5) . .
C35 C36 C37 120.9(7) . .
C8 C9 C10 110.8(2) . .
N31 C32 C33 129.3(6) . .
C37 C32 N31 111.6(5) . .
C37 C32 C33 118.8(6) . .
N13 C12 P5 108.66(14) . .
C6 C11 C10 110.3(2) . .
C9 C10 C11 111.4(2) . .
C9 C8 C7 111.0(2) . .
C28A C29A C24 105.7(4) . .
C25 C26A C27A 118.6(6) . .
C29A C28A C27A 112.7(7) . .
C8 C7 C6 109.52(18) . .
C11 C6 P5 114.73(16) . .
C11 C6 C7 110.63(19) . .
C7 C6 P5 112.89(15) . .
C26A C25 C24 98.8(3) . .
C26A C25 C26 24.8(2) . .
C24 C25 C26 122.0(3) . .
C29 C24 P23 122.4(3) . .
C29 C24 C29A 27.7(2) . .
C29 C24 C25 93.5(3) . .
C29A C24 P23 106.7(3) . .
C25 C24 P23 111.70(19) . .
C25 C24 C29A 121.2(3) . .
N13 C22 P23 112.99(18) . .
C27 C28 C29 114.7(8) . .
C28 C27 C26 110.3(6) . .
C27 C26 C25 103.7(5) . .
C15 C16 C17 120.2(2) . .
C16 C15 C14 120.4(2) . .
C15 C14 N13 117.4(2) . .
C19 C14 N13 123.4(2) . .
C19 C14 C15 119.2(2) . .
O20A C17 O20 20.5(5) . .
O20A C17 C16 123.3(5) . .
O20A C17 C18 116.5(5) . .
C16 C17 O20 108.0(5) . .
C18 C17 O20 131.8(5) . .
C18 C17 C16 119.7(2) . .
C14 C19 C18 120.7(2) . .
C17 C18 C19 119.8(2) . .
F45 B41 F44 114.8(7) . .
F45 B41 F43A 78.8(4) . .
F45 B41 F45A 31.2(3) . .
F45 B41 F43 110.2(4) . .
F45 B41 F42 109.8(5) . .
F44 B41 F43A 144.1(6) . .
F44 B41 F45A 86.8(6) . .
F44 B41 F43 103.6(5) . .
F44 B41 F42 105.9(6) . .
F43A B41 F45A 109.8(5) . .
F43A B41 F43 42.0(3) . .
F43A B41 F42 99.3(4) . .
F43 B41 F45A 133.6(5) . .
F42 B41 F45A 107.5(5) . .
F42 B41 F43 112.5(4) . .
F44A B41 F45 126.1(8) . .
F44A B41 F44 25.1(7) . .
F44A B41 F43A 119.7(7) . .
F44A B41 F45A 105.0(7) . .
F44A B41 F43 78.5(6) . .
F44A B41 F42 115.2(7) . .
N31 C1 P23 116.24(17) . .

loop_
_geom_bond_atom_site_label_1
_geom_bond_atom_site_label_2
_geom_bond_distance
_geom_bond_site_symmetry_2
Ni1 P23 2.2336(6) 2_655
Ni1 P23 2.2336(6) .
Ni1 P5 2.2293(6) 2_655
Ni1 P5 2.2293(6) .
Ni1 N2 1.993(3) .
P23 C24 1.864(3) .
P23 C22 1.854(2) .
P23 C1 1.853(3) .
P5 C40 1.855(2) .
P5 C12 1.849(2) .
P5 C6 1.848(2) .
F45 B41 1.294(7) .
F44 B41 1.383(9) .
F43A B41 1.388(7) .
F45A B41 1.455(8) .
F43 B41 1.434(5) .
F42 B41 1.398(4) .
F44A B41 1.230(8) .
O38 C39 1.381(10) .
O38 C35 1.364(8) .
O20A C21A 1.410(17) .
O20A C17 1.366(14) .
O20 C21 1.444(17) .
O20 C17 1.415(13) .
O38A C39A 1.430(8) .
O38A C35A 1.364(8) .
N2 C3 1.139(4) .
N31 C40 1.457(3) .
N31 C32A 1.565(9) .
N31 C32 1.390(7) .
N31 C1 1.452(4) .
N13 C12 1.456(3) .
N13 C22 1.446(3) .
N13 C14 1.446(3) .
C37A C36A 1.366(7) .
C37A C32A 1.385(9) .
C36A C35A 1.390(8) .
C35A C34A 1.393(9) .
C32A C33A 1.396(9) .
C33A C34A 1.383(9) .
C37 C36 1.415(10) .
C37 C32 1.372(8) .
C33 C34 1.370(7) .
C33 C32 1.408(8) .
C34 C35 1.392(9) .
C35 C36 1.398(11) .
C27A C26A 1.524(12) .
C27A C28A 1.549(9) .
C4 C3 1.474(5) .
C29 C24 1.532(6) .
C29 C28 1.544(10) .
C9 C10 1.527(4) .
C9 C8 1.513(4) .
C11 C10 1.539(4) .
C11 C6 1.533(3) .
C8 C7 1.529(3) .
C29A C28A 1.534(8) .
C29A C24 1.648(6) .
C26A C25 1.501(7) .
C7 C6 1.540(3) .
C25 C24 1.533(5) .
C25 C26 1.641(7) .
C28 C27 1.507(9) .
C27 C26 1.511(10) .
C16 C15 1.379(3) .
C16 C17 1.394(4) .
C15 C14 1.388(3) .
C14 C19 1.374(3) .
C17 C18 1.371(4) .
C19 C18 1.400(3) .
